data_1569910
loop_
_publ_author_name
'Fang, Lingyi'
'Zhang, Yuyan'
'Cai, Yaohang'
'Zhang, Jing'
'Wei, Yuefang'
'Yuan, Yi'
'Wang, Peng'

_publ_section_title
;
 Solution-processable organic semiconductors with over 220 \%C glass
 transition temperature: manipulating morphology using a helical
 polycyclic heteroaromatic motif
;
_journal_issue 11
_journal_name_full 'Energy &amp; Environmental Science'
_journal_page_first 5231
_journal_page_last 5242
_journal_paper_doi 10.1039/D3EE02601A
_journal_volume 16
_journal_year 2023
_chemical_formula_moiety 'C39 H27 N3'
_chemical_formula_sum 'C39 H27 N3'
_chemical_formula_weight 537.63
_space_group_crystal_system trigonal
_space_group_IT_number 148
_space_group_name_Hall '-R 3'
_space_group_name_H-M_alt 'R -3 :H'
_atom_sites_solution_hydrogens geom
_atom_sites_solution_primary dual
_audit_creation_date 2023-05-28
_audit_creation_method
;
Olex2 1.5
(compiled 2022.04.07 svn.rca3783a0 for OlexSys, GUI svn.r6498)
;
_audit_update_record
;
2023-08-06 deposited with the CCDC.	2023-09-19 downloaded from the CCDC.
;
_cell_angle_alpha 90
_cell_angle_beta 90
_cell_angle_gamma 120
_cell_formula_units_Z 6
_cell_length_a 18.0704(6)
_cell_length_b 18.0704(6)
_cell_length_c 16.2498(7)
_cell_measurement_reflns_used 9989
_cell_measurement_temperature 170.00
_cell_measurement_theta_max 27.30
_cell_measurement_theta_min 2.25
_cell_volume 4595.3(3)
_computing_cell_refinement 'SAINT V8.40B (?, 2016)'
_computing_data_collection 'Bruker Instrument Service vV6.2.14'
_computing_data_reduction 'SAINT V8.40B (?, 2016)'
_computing_molecular_graphics 'Olex2 1.5 (Dolomanov et al., 2009)'
_computing_publication_material 'Olex2 1.5 (Dolomanov et al., 2009)'
_computing_structure_refinement 'SHELXL 2019/2 (Sheldrick, 2015)'
_computing_structure_solution 'SHELXT 2018/2 (Sheldrick, 2018)'
_diffrn_ambient_temperature 170.00
_diffrn_measured_fraction_theta_full 0.996
_diffrn_measured_fraction_theta_max 0.997
_diffrn_measurement_device_type 'Bruker APEX-II CCD'
_diffrn_measurement_method '\f and \w scans'
_diffrn_radiation_type MoK\a
_diffrn_radiation_wavelength 0.71073
_diffrn_reflns_av_R_equivalents 0.0672
_diffrn_reflns_av_unetI/netI 0.0208
_diffrn_reflns_Laue_measured_fraction_full 0.996
_diffrn_reflns_Laue_measured_fraction_max 0.997
_diffrn_reflns_limit_h_max 23
_diffrn_reflns_limit_h_min -23
_diffrn_reflns_limit_k_max 23
_diffrn_reflns_limit_k_min -23
_diffrn_reflns_limit_l_max 21
_diffrn_reflns_limit_l_min -21
_diffrn_reflns_number 44655
_diffrn_reflns_point_group_measured_fraction_full 0.996
_diffrn_reflns_point_group_measured_fraction_max 0.997
_diffrn_reflns_theta_full 25.242
_diffrn_reflns_theta_max 27.491
_diffrn_reflns_theta_min 2.825
_diffrn_source_current 1.4
_diffrn_source_power 0.07
_diffrn_source_voltage 50.0
_diffrn_standards_number 0
_exptl_absorpt_coefficient_mu 0.068
_exptl_absorpt_correction_T_max 0.7456
_exptl_absorpt_correction_T_min 0.7151
_exptl_absorpt_correction_type multi-scan
_exptl_absorpt_process_details
;
SADABS-2016/2 (Bruker,2016/2) was used for absorption correction.
wR2(int) was 0.1191 before and 0.0678 after correction.
The Ratio of minimum to maximum transmission is 0.9591.
The \l/2 correction factor is Not present.
;
_exptl_crystal_colour colourless
_exptl_crystal_colour_primary colourless
_exptl_crystal_density_diffrn 1.166
_exptl_crystal_description block
_exptl_crystal_F_000 1692
_exptl_crystal_size_max 0.42
_exptl_crystal_size_mid 0.35
_exptl_crystal_size_min 0.26
_refine_diff_density_max 0.242
_refine_diff_density_min -0.304
_refine_diff_density_rms 0.052
_refine_ls_extinction_method none
_refine_ls_goodness_of_fit_ref 1.058
_refine_ls_hydrogen_treatment constr
_refine_ls_matrix_type full
_refine_ls_number_parameters 128
_refine_ls_number_reflns 2357
_refine_ls_number_restraints 0
_refine_ls_restrained_S_all 1.058
_refine_ls_R_factor_all 0.0575
_refine_ls_R_factor_gt 0.0469
_refine_ls_shift/su_max 0.001
_refine_ls_shift/su_mean 0.000
_refine_ls_structure_factor_coef Fsqd
_refine_ls_weighting_details 'w=1/[\s^2^(Fo^2^)+(0.0707P)^2^+3.5108P] where P=(Fo^2^+2Fc^2^)/3'
_refine_ls_weighting_scheme calc
_refine_ls_wR_factor_gt 0.1229
_refine_ls_wR_factor_ref 0.1302
_reflns_Friedel_coverage 0.000
_reflns_number_gt 1931
_reflns_number_total 2357
_reflns_threshold_expression 'I > 2\s(I)'
_cod_data_source_file d3ee02601a2.cif
_cod_data_source_block mo_230516_beta_c1_0m
_cod_depositor_comments 'Adding full bibliography for 1569909--1569911.cif.'
_cod_original_cell_volume 4595.3(4)
_cod_original_sg_symbol_H-M 'R -3'
_cod_database_code 1569910
_shelx_shelxl_version_number 2019/2
_shelx_space_group_comment
;
The symmetry employed for this shelxl refinement is uniquely defined
by the following loop, which should always be used as a source of
symmetry information in preference to the above space-group names.
They are only intended as comments.
;
_shelx_estimated_absorpt_t_max 0.982
_shelx_estimated_absorpt_t_min 0.972
_olex2_refinement_description
;
1. Fixed Uiso
 At 1.2 times of:
  All C(H) groups
 At 1.5 times of:
  All C(H,H,H) groups
2.a Aromatic/amide H refined with riding coordinates:
 C1(H1), C2(H2), C3(H3), C4(H4), C7(H7), C8(H8)
2.b Idealised Me refined as rotating group:
 C11(H11A,H11B,H11C)
;
_smtbx_masks_void_probe_radius 1.2
_smtbx_masks_void_truncation_radius 1.2
_olex2_submission_special_instructions 'No special instructions were received'

loop_
_space_group_symop_operation_xyz
'x, y, z'
'-y, x-y, z'
'-x+y, -x, z'
'x+2/3, y+1/3, z+1/3'
'-y+2/3, x-y+1/3, z+1/3'
'-x+y+2/3, -x+1/3, z+1/3'
'x+1/3, y+2/3, z+2/3'
'-y+1/3, x-y+2/3, z+2/3'
'-x+y+1/3, -x+2/3, z+2/3'
'-x, -y, -z'
'y, -x+y, -z'
'x-y, x, -z'
'-x+2/3, -y+1/3, -z+1/3'
'y+2/3, -x+y+1/3, -z+1/3'
'x-y+2/3, x+1/3, -z+1/3'
'-x+1/3, -y+2/3, -z+2/3'
'y+1/3, -x+y+2/3, -z+2/3'
'x-y+1/3, x+2/3, -z+2/3'

loop_
_atom_site_label
_atom_site_type_symbol
_atom_site_fract_x
_atom_site_fract_y
_atom_site_fract_z
_atom_site_U_iso_or_equiv
_atom_site_adp_type
_atom_site_occupancy
_atom_site_site_symmetry_order
_atom_site_calc_flag
_atom_site_refinement_flags_posn
_atom_site_refinement_flags_adp
_atom_site_refinement_flags_occupancy
_atom_site_disorder_assembly
_atom_site_disorder_group
N1 N 0.17842(7) 0.51603(7) 0.43363(7) 0.0270(3) Uani 1 1 d . . . . .
C1 C 0.29880(10) 0.29213(9) 0.37773(9) 0.0338(3) Uani 1 1 d . . . . .
H1 H 0.266175 0.233001 0.390527 0.041 Uiso 1 1 calc R U . . .
C12 C 0.25184(8) 0.59495(8) 0.41928(8) 0.0250(3) Uani 1 1 d . . . . .
C2 C 0.37333(10) 0.32167(10) 0.33500(9) 0.0368(4) Uani 1 1 d . . . . .
H2 H 0.391971 0.283284 0.318250 0.044 Uiso 1 1 calc R U . . .
C3 C 0.42263(10) 0.40933(10) 0.31576(9) 0.0343(3) Uani 1 1 d . . . . .
H3 H 0.472977 0.429603 0.283552 0.041 Uiso 1 1 calc R U . . .
C4 C 0.39780(9) 0.46531(9) 0.34363(8) 0.0309(3) Uani 1 1 d . . . . .
H4 H 0.432427 0.524489 0.331871 0.037 Uiso 1 1 calc R U . . .
C5 C 0.32181(9) 0.43681(8) 0.38947(8) 0.0270(3) Uani 1 1 d . . . . .
C6 C 0.26893(9) 0.34726(8) 0.40341(8) 0.0292(3) Uani 1 1 d . . . . .
C7 C 0.18488(9) 0.31451(9) 0.43531(8) 0.0322(3) Uani 1 1 d . . . . .
H7 H 0.152231 0.255624 0.449069 0.039 Uiso 1 1 calc R U . . .
C8 C 0.15002(9) 0.36560(9) 0.44662(8) 0.0305(3) Uani 1 1 d . . . . .
H8 H 0.092189 0.342272 0.463275 0.037 Uiso 1 1 calc R U . . .
C9 C 0.20249(8) 0.45402(8) 0.43282(8) 0.0274(3) Uani 1 1 d . . . . .
C10 C 0.28943(8) 0.49140(8) 0.41433(8) 0.0265(3) Uani 1 1 d . . . . .
C11 C 0.10655(9) 0.50542(10) 0.48349(9) 0.0336(3) Uani 1 1 d . . . . .
H11A H 0.110476 0.485636 0.538612 0.050 Uiso 1 1 calc R U . . .
H11B H 0.052860 0.463241 0.457560 0.050 Uiso 1 1 calc R U . . .
H11C H 0.108075 0.560260 0.487781 0.050 Uiso 1 1 calc R U . . .
C13 C 0.25977(8) 0.67688(8) 0.41445(8) 0.0253(3) Uani 1 1 d . . . . .

loop_
_atom_site_aniso_label
_atom_site_aniso_U_11
_atom_site_aniso_U_22
_atom_site_aniso_U_33
_atom_site_aniso_U_23
_atom_site_aniso_U_13
_atom_site_aniso_U_12
N1 0.0250(6) 0.0250(6) 0.0300(6) 0.0027(4) 0.0026(4) 0.0118(5)
C1 0.0386(8) 0.0261(7) 0.0372(8) -0.0038(5) -0.0119(6) 0.0165(6)
C12 0.0244(6) 0.0248(6) 0.0243(6) 0.0003(5) 0.0004(5) 0.0112(5)
C2 0.0412(8) 0.0364(8) 0.0405(8) -0.0088(6) -0.0128(6) 0.0252(7)
C3 0.0337(8) 0.0388(8) 0.0349(7) -0.0029(6) -0.0039(6) 0.0214(7)
C4 0.0304(7) 0.0293(7) 0.0330(7) 0.0006(5) -0.0036(5) 0.0150(6)
C5 0.0294(7) 0.0256(6) 0.0266(6) -0.0006(5) -0.0055(5) 0.0143(5)
C6 0.0340(7) 0.0259(7) 0.0267(6) -0.0003(5) -0.0072(5) 0.0143(6)
C7 0.0357(8) 0.0244(7) 0.0311(7) 0.0036(5) -0.0038(6) 0.0108(6)
C8 0.0285(7) 0.0282(7) 0.0297(7) 0.0044(5) 0.0006(5) 0.0104(6)
C9 0.0294(7) 0.0267(7) 0.0254(6) 0.0013(5) -0.0014(5) 0.0135(6)
C10 0.0284(7) 0.0253(6) 0.0252(6) 0.0011(5) -0.0022(5) 0.0130(5)
C11 0.0311(7) 0.0338(7) 0.0347(7) 0.0058(6) 0.0079(6) 0.0154(6)
C13 0.0252(6) 0.0257(7) 0.0253(6) 0.0006(5) 0.0012(5) 0.0131(5)

loop_
_atom_type_symbol
_atom_type_description
_atom_type_scat_dispersion_real
_atom_type_scat_dispersion_imag
_atom_type_scat_source
C C 0.0033 0.0016 'International Tables Vol C Tables 4.2.6.8 and 6.1.1.4'
H H 0.0000 0.0000 'International Tables Vol C Tables 4.2.6.8 and 6.1.1.4'
N N 0.0061 0.0033 'International Tables Vol C Tables 4.2.6.8 and 6.1.1.4'

loop_
_geom_angle_atom_site_label_1
_geom_angle_atom_site_label_2
_geom_angle_atom_site_label_3
_geom_angle
_geom_angle_site_symmetry_1
_geom_angle_site_symmetry_3
_geom_angle_publ_flag
C12 N1 C11 123.68(11) . . ?
C9 N1 C12 107.50(10) . . ?
C9 N1 C11 121.05(11) . . ?
C2 C1 H1 119.2 . . ?
C2 C1 C6 121.65(13) . . ?
C6 C1 H1 119.2 . . ?
N1 C12 C13 128.58(12) . . ?
N1 C12 C13 108.99(11) . 2_665 ?
C13 C12 C13 122.33(13) 2_665 . ?
C1 C2 H2 120.1 . . ?
C1 C2 C3 119.86(13) . . ?
C3 C2 H2 120.1 . . ?
C2 C3 H3 120.0 . . ?
C4 C3 C2 119.93(14) . . ?
C4 C3 H3 120.0 . . ?
C3 C4 H4 119.3 . . ?
C3 C4 C5 121.42(13) . . ?
C5 C4 H4 119.3 . . ?
C4 C5 C6 118.32(12) . . ?
C4 C5 C10 123.64(12) . . ?
C6 C5 C10 117.59(12) . . ?
C1 C6 C5 118.52(13) . . ?
C1 C6 C7 121.25(13) . . ?
C7 C6 C5 119.96(12) . . ?
C6 C7 H7 119.2 . . ?
C8 C7 C6 121.66(13) . . ?
C8 C7 H7 119.2 . . ?
C7 C8 H8 121.0 . . ?
C7 C8 C9 117.95(13) . . ?
C9 C8 H8 121.0 . . ?
N1 C9 C8 127.44(12) . . ?
N1 C9 C10 109.98(11) . . ?
C10 C9 C8 122.58(12) . . ?
C5 C10 C13 134.63(12) . 2_665 ?
C9 C10 C5 118.35(12) . . ?
C9 C10 C13 106.30(11) . 2_665 ?
N1 C11 H11A 109.5 . . ?
N1 C11 H11B 109.5 . . ?
N1 C11 H11C 109.5 . . ?
H11A C11 H11B 109.5 . . ?
H11A C11 H11C 109.5 . . ?
H11B C11 H11C 109.5 . . ?
C12 C13 C12 117.06(13) 3_565 . ?
C12 C13 C10 136.23(12) . 3_565 ?
C12 C13 C10 106.32(11) 3_565 3_565 ?

loop_
_geom_bond_atom_site_label_1
_geom_bond_atom_site_label_2
_geom_bond_distance
_geom_bond_site_symmetry_2
_geom_bond_publ_flag
N1 C12 1.3986(16) . ?
N1 C9 1.3901(17) . ?
N1 C11 1.4597(17) . ?
C1 H1 0.9500 . ?
C1 C2 1.365(2) . ?
C1 C6 1.413(2) . ?
C12 C13 1.4166(18) . ?
C12 C13 1.4118(18) 2_665 ?
C2 H2 0.9500 . ?
C2 C3 1.410(2) . ?
C3 H3 0.9500 . ?
C3 C4 1.372(2) . ?
C4 H4 0.9500 . ?
C4 C5 1.4136(19) . ?
C5 C6 1.4271(18) . ?
C5 C10 1.4339(18) . ?
C6 C7 1.424(2) . ?
C7 H7 0.9500 . ?
C7 C8 1.366(2) . ?
C8 H8 0.9500 . ?
C8 C9 1.4098(19) . ?
C9 C10 1.3976(18) . ?
C10 C13 1.4483(18) 2_665 ?
C11 H11A 0.9800 . ?
C11 H11B 0.9800 . ?
C11 H11C 0.9800 . ?

loop_
_geom_torsion_atom_site_label_1
_geom_torsion_atom_site_label_2
_geom_torsion_atom_site_label_3
_geom_torsion_atom_site_label_4
_geom_torsion
_geom_torsion_site_symmetry_1
_geom_torsion_site_symmetry_2
_geom_torsion_site_symmetry_3
_geom_torsion_site_symmetry_4
_geom_torsion_publ_flag
N1 C12 C13 C12 165.03(8) . . . 3_565 ?
N1 C12 C13 C10 -6.5(3) . . . 3_565 ?
N1 C9 C10 C5 -163.94(11) . . . . ?
N1 C9 C10 C13 7.77(15) . . . 2_665 ?
C1 C2 C3 C4 3.3(2) . . . . ?
C1 C6 C7 C8 -168.23(13) . . . . ?
C12 N1 C9 C8 178.26(13) . . . . ?
C12 N1 C9 C10 -2.78(14) . . . . ?
C2 C1 C6 C5 -4.9(2) . . . . ?
C2 C1 C6 C7 169.17(13) . . . . ?
C2 C3 C4 C5 -2.0(2) . . . . ?
C3 C4 C5 C6 -2.63(19) . . . . ?
C3 C4 C5 C10 -174.81(13) . . . . ?
C4 C5 C6 C1 5.97(18) . . . . ?
C4 C5 C6 C7 -168.15(12) . . . . ?
C4 C5 C10 C9 157.87(13) . . . . ?
C4 C5 C10 C13 -10.9(2) . . . 2_665 ?
C5 C6 C7 C8 5.7(2) . . . . ?
C6 C1 C2 C3 0.2(2) . . . . ?
C6 C5 C10 C9 -14.36(18) . . . . ?
C6 C5 C10 C13 176.85(14) . . . 2_665 ?
C6 C7 C8 C9 -5.7(2) . . . . ?
C7 C8 C9 N1 173.91(13) . . . . ?
C7 C8 C9 C10 -4.9(2) . . . . ?
C8 C9 C10 C5 15.08(19) . . . . ?
C8 C9 C10 C13 -173.21(12) . . . 2_665 ?
C9 N1 C12 C13 179.98(13) . . . . ?
C9 N1 C12 C13 -3.55(14) . . . 2_665 ?
C10 C5 C6 C1 178.62(12) . . . . ?
C10 C5 C6 C7 4.50(18) . . . . ?
C11 N1 C12 C13 -30.7(2) . . . . ?
C11 N1 C12 C13 145.77(12) . . . 2_665 ?
C11 N1 C9 C8 28.0(2) . . . . ?
C11 N1 C9 C10 -153.07(12) . . . . ?
C13 C12 C13 C12 -11.0(3) 2_665 . . 3_565 ?
C13 C12 C13 C10 177.41(9) 2_665 . . 3_565 ?

loop_
_smtbx_masks_void_nr
_smtbx_masks_void_average_x
_smtbx_masks_void_average_y
_smtbx_masks_void_average_z
_smtbx_masks_void_volume
_smtbx_masks_void_count_electrons
_smtbx_masks_void_content
1 0.000 0.000 0.000 168.2 49.0 '0.996 C6H12'
2 0.000 0.000 0.500 165.6 42.7 '0.996 C6H12'
3 0.333 0.667 0.667 168.2 49.0 '0.996 C6H12'
4 0.333 0.667 0.167 165.6 42.7 '0.996 C6H12'
5 0.667 0.333 0.333 168.2 49.0 '0.996 C6H12'
6 0.667 0.333 0.833 165.6 42.7 '0.996 C6H12'
